data_4107018
loop_
_publ_author_name
'Elango Kumarasamy'
'Josepha L. Jesuraj'
'Joseph N. Omlid'
'Angel Ugrinov'
'Jayaraman Sivaguru'

_publ_contact_author_name 'Jayaraman Sivaguru'
_publ_contact_author_phone '701 231-8923'
_publ_section_title
;
 Light-Induced Enantiospecific 4\p Ring Closure of Axially Chiral
 2-Pyridones: Enthalpic and Entropic Effects Promoted by H-Bonding
;
_journal_name_full 'Journal of the American Chemical Society'
_journal_page_first 17106
_journal_page_last 17109
_journal_paper_doi 10.1021/ja203087a
_journal_volume 133
_journal_year 2011
_chemical_formula_moiety 'C24 H19 N O2'
_chemical_formula_sum 'C24 H19 N O2'
_chemical_formula_weight 353.40
_chemical_name_systematic
;
 ?
;
_space_group_IT_number 14
_space_group_name_Hall '-P 2yn'
_symmetry_cell_setting monoclinic
_symmetry_space_group_name_Hall '-P 2yn'
_symmetry_space_group_name_H-M 'P 1 21/n 1'
_atom_sites_solution_hydrogens geom
_atom_sites_solution_primary direct
_atom_sites_solution_secondary difmap
_audit_creation_method SHELXL-97
_cell_angle_alpha 90.00
_cell_angle_beta 114.990(8)
_cell_angle_gamma 90.00
_cell_formula_units_Z 4
_cell_length_a 17.601(10)
_cell_length_b 6.388(4)
_cell_length_c 18.243(10)
_cell_measurement_reflns_used 3237
_cell_measurement_temperature 293(2)
_cell_measurement_theta_max 24.24
_cell_measurement_theta_min 2.46
_cell_volume 1859.1(19)
_computing_cell_refinement 'Bruker SAINT'
_computing_data_collection 'Bruker APEX2'
_computing_data_reduction 'Bruker SAINT'
_computing_molecular_graphics 'Bruker SHELXTL'
_computing_publication_material 'Bruker SHELXTL'
_computing_structure_refinement 'SHELXL-97 (Sheldrick, 2008)'
_computing_structure_solution 'SHELXS-97 (Sheldrick, 2008)'
_diffrn_ambient_temperature 293(2)
_diffrn_measured_fraction_theta_full 0.996
_diffrn_measured_fraction_theta_max 0.996
_diffrn_measurement_device_type 'Bruker APEX-II CCD'
_diffrn_measurement_method '\f and \w scans'
_diffrn_radiation_monochromator graphite
_diffrn_radiation_source 'fine-focus sealed tube'
_diffrn_radiation_type MoK\a
_diffrn_radiation_wavelength 0.71073
_diffrn_reflns_av_R_equivalents 0.0557
_diffrn_reflns_av_sigmaI/netI 0.0504
_diffrn_reflns_limit_h_max 21
_diffrn_reflns_limit_h_min -19
_diffrn_reflns_limit_k_max 7
_diffrn_reflns_limit_k_min -7
_diffrn_reflns_limit_l_max 21
_diffrn_reflns_limit_l_min -21
_diffrn_reflns_number 13835
_diffrn_reflns_theta_full 25.22
_diffrn_reflns_theta_max 25.22
_diffrn_reflns_theta_min 1.35
_exptl_absorpt_coefficient_mu 0.080
_exptl_absorpt_correction_T_max .7452
_exptl_absorpt_correction_T_min .6475
_exptl_absorpt_correction_type multi-scan
_exptl_absorpt_process_details 'Acta Cryst (1995). A51, 33-38'
_exptl_crystal_colour colorless
_exptl_crystal_density_diffrn 1.263
_exptl_crystal_description rod
_exptl_crystal_F_000 744
_exptl_crystal_size_max 0.60
_exptl_crystal_size_mid 0.12
_exptl_crystal_size_min 0.08
_refine_diff_density_max 0.292
_refine_diff_density_min -0.257
_refine_diff_density_rms 0.077
_refine_ls_extinction_coef 0.034(3)
_refine_ls_extinction_expression Fc^*^=kFc[1+0.001xFc^2^\l^3^/sin(2\q)]^-1/4^
_refine_ls_extinction_method SHELXL
_refine_ls_goodness_of_fit_ref 1.042
_refine_ls_hydrogen_treatment constr
_refine_ls_matrix_type full
_refine_ls_number_parameters 246
_refine_ls_number_reflns 3349
_refine_ls_number_restraints 0
_refine_ls_restrained_S_all 1.042
_refine_ls_R_factor_all 0.0900
_refine_ls_R_factor_gt 0.0468
_refine_ls_shift/su_max 0.001
_refine_ls_shift/su_mean 0.000
_refine_ls_structure_factor_coef Fsqd
_refine_ls_weighting_details 'calc w=1/[\s^2^(Fo^2^)+(0.0739P)^2^+0.0000P] where P=(Fo^2^+2Fc^2^)/3'
_refine_ls_weighting_scheme calc
_refine_ls_wR_factor_gt 0.1082
_refine_ls_wR_factor_ref 0.1368
_reflns_number_gt 2142
_reflns_number_total 3349
_reflns_threshold_expression >2sigma(I)
_cod_data_source_file ja203087a_si_002_6.cif
_cod_data_source_block 1c
_cod_original_cell_volume 1859.1(18)
_cod_database_code 4107018

loop_
_symmetry_equiv_pos_as_xyz
'x, y, z'
'-x+1/2, y+1/2, -z+1/2'
'-x, -y, -z'
'x-1/2, -y-1/2, z-1/2'

loop_
_atom_site_label
_atom_site_type_symbol
_atom_site_fract_x
_atom_site_fract_y
_atom_site_fract_z
_atom_site_U_iso_or_equiv
_atom_site_adp_type
_atom_site_occupancy
_atom_site_symmetry_multiplicity
_atom_site_calc_flag
_atom_site_refinement_flags
O001 O 0.24640(9) 0.5101(2) 0.44340(8) 0.0441(4) Uani 1 1 d .
O002 O 0.38382(9) 0.3671(2) 0.43135(9) 0.0479(4) Uani 1 1 d .
N003 N 0.34747(9) 0.0640(2) 0.47490(9) 0.0345(4) Uani 1 1 d .
C004 C 0.22557(12) 0.2518(3) 0.53107(12) 0.0380(5) Uani 1 1 d .
C005 C 0.27113(12) 0.0486(3) 0.40037(11) 0.0340(5) Uani 1 1 d .
C006 C 0.27299(13) -0.0958(3) 0.34411(12) 0.0408(5) Uani 1 1 d .
H006 H 0.3205 -0.1777 0.3564 0.049 Uiso 1 1 calc R
C007 C 0.36636(13) -0.0979(3) 0.52959(13) 0.0428(5) Uani 1 1 d .
H007 H 0.3286 -0.2077 0.5196 0.051 Uiso 1 1 calc R
C008 C 0.13525(14) 0.0018(3) 0.25307(13) 0.0468(6) Uani 1 1 d .
H008 H 0.0895 -0.0111 0.2031 0.056 Uiso 1 1 calc R
C009 C 0.19938(12) 0.1700(3) 0.38506(11) 0.0346(5) Uani 1 1 d .
C010 C 0.13219(13) 0.1430(3) 0.30955(12) 0.0407(5) Uani 1 1 d .
H010 H 0.0839 0.2221 0.2967 0.049 Uiso 1 1 calc R
C011 C 0.20518(14) -0.1189(3) 0.27029(12) 0.0455(6) Uani 1 1 d .
H011 H 0.2068 -0.2149 0.2327 0.055 Uiso 1 1 calc R
C012 C 0.19536(12) 0.3374(3) 0.44447(11) 0.0362(5) Uani 1 1 d .
C013 C 0.20373(15) 0.0533(4) 0.54677(14) 0.0516(6) Uani 1 1 d .
H013 H 0.1717 -0.0340 0.5040 0.062 Uiso 1 1 calc R
C014 C 0.40305(12) 0.2277(3) 0.48422(12) 0.0379(5) Uani 1 1 d .
C015 C 0.10633(13) 0.4269(3) 0.41785(12) 0.0419(5) Uani 1 1 d .
C016 C 0.27430(14) 0.3759(4) 0.59632(13) 0.0516(6) Uani 1 1 d .
H016 H 0.2896 0.5094 0.5872 0.062 Uiso 1 1 calc R
C017 C 0.49556(13) 0.0646(4) 0.61037(13) 0.0517(6) Uani 1 1 d .
H017 H 0.5454 0.0660 0.6572 0.062 Uiso 1 1 calc R
C018 C 0.47907(13) 0.2211(3) 0.55592(13) 0.0457(6) Uani 1 1 d .
H018 H 0.5184 0.3270 0.5656 0.055 Uiso 1 1 calc R
C019 C 0.43831(14) -0.1004(4) 0.59711(13) 0.0508(6) Uani 1 1 d .
H019 H 0.4500 -0.2088 0.6343 0.061 Uiso 1 1 calc R
C020 C 0.27799(16) 0.1105(5) 0.68957(16) 0.0706(8) Uani 1 1 d .
H020 H 0.2954 0.0640 0.7425 0.085 Uiso 1 1 calc R
C021 C 0.08681(15) 0.6220(4) 0.38216(15) 0.0601(7) Uani 1 1 d .
H021 H 0.1275 0.6969 0.3733 0.072 Uiso 1 1 calc R
C022 C 0.30053(16) 0.3043(5) 0.67474(14) 0.0687(8) Uani 1 1 d .
H022 H 0.3338 0.3893 0.7177 0.082 Uiso 1 1 calc R
C023 C 0.22960(16) -0.0161(4) 0.62631(15) 0.0643(7) Uani 1 1 d .
H023 H 0.2140 -0.1482 0.6364 0.077 Uiso 1 1 calc R
C024 C 0.04334(15) 0.3182(4) 0.42825(15) 0.0656(7) Uani 1 1 d .
H024 H 0.0542 0.1851 0.4510 0.079 Uiso 1 1 calc R
C025 C -0.05233(18) 0.6016(5) 0.37108(19) 0.0831(10) Uani 1 1 d .
H025 H -0.1051 0.6605 0.3562 0.100 Uiso 1 1 calc R
C026 C 0.00780(17) 0.7085(5) 0.35930(18) 0.0823(9) Uani 1 1 d .
H026 H -0.0038 0.8407 0.3358 0.099 Uiso 1 1 calc R
C027 C -0.03513(17) 0.4047(6) 0.40528(19) 0.0859(9) Uani 1 1 d .
H027 H -0.0766 0.3301 0.4129 0.103 Uiso 1 1 calc R
H H 0.2964 0.4659 0.4365 0.089(9) Uiso 1 1 d R

loop_
_atom_site_aniso_label
_atom_site_aniso_U_11
_atom_site_aniso_U_22
_atom_site_aniso_U_33
_atom_site_aniso_U_23
_atom_site_aniso_U_13
_atom_site_aniso_U_12
O001 0.0476(9) 0.0335(8) 0.0518(9) -0.0029(7) 0.0216(7) -0.0108(7)
O002 0.0451(9) 0.0480(9) 0.0491(9) 0.0058(8) 0.0183(7) -0.0103(7)
N003 0.0336(9) 0.0358(9) 0.0308(9) -0.0029(7) 0.0104(8) -0.0064(7)
C004 0.0356(12) 0.0423(12) 0.0345(11) -0.0019(9) 0.0134(10) 0.0000(9)
C005 0.0366(12) 0.0359(11) 0.0270(10) -0.0022(9) 0.0110(9) -0.0093(9)
C006 0.0449(13) 0.0393(12) 0.0393(12) -0.0036(9) 0.0187(11) -0.0044(10)
C007 0.0437(13) 0.0392(12) 0.0434(13) 0.0026(10) 0.0164(11) -0.0062(10)
C008 0.0515(14) 0.0464(13) 0.0308(11) -0.0022(10) 0.0061(10) -0.0056(11)
C009 0.0404(12) 0.0314(11) 0.0306(11) 0.0005(8) 0.0135(9) -0.0070(9)
C010 0.0415(12) 0.0380(12) 0.0362(12) 0.0011(9) 0.0103(10) -0.0016(9)
C011 0.0558(14) 0.0427(13) 0.0349(12) -0.0087(10) 0.0162(11) -0.0071(11)
C012 0.0386(12) 0.0320(11) 0.0354(11) -0.0026(9) 0.0131(9) -0.0071(9)
C013 0.0611(16) 0.0492(14) 0.0482(14) 0.0027(11) 0.0266(12) -0.0020(11)
C014 0.0377(12) 0.0405(12) 0.0370(12) -0.0042(10) 0.0173(10) -0.0083(10)
C015 0.0417(13) 0.0449(12) 0.0357(12) -0.0057(10) 0.0130(10) -0.0037(10)
C016 0.0544(15) 0.0583(14) 0.0402(13) -0.0103(11) 0.0179(12) -0.0077(12)
C017 0.0380(13) 0.0686(16) 0.0376(13) -0.0023(12) 0.0052(10) -0.0046(12)
C018 0.0367(13) 0.0507(13) 0.0444(13) -0.0088(11) 0.0119(11) -0.0116(10)
C019 0.0457(14) 0.0558(14) 0.0422(13) 0.0099(11) 0.0101(11) -0.0018(12)
C020 0.0665(18) 0.104(2) 0.0406(15) 0.0148(15) 0.0220(14) 0.0124(17)
C021 0.0505(15) 0.0476(14) 0.0702(17) -0.0008(12) 0.0138(13) 0.0031(12)
C022 0.0640(17) 0.099(2) 0.0362(14) -0.0109(14) 0.0141(13) -0.0080(16)
C023 0.0753(18) 0.0669(17) 0.0599(17) 0.0197(14) 0.0373(15) 0.0049(14)
C024 0.0441(15) 0.0814(19) 0.0661(17) 0.0093(15) 0.0182(13) -0.0044(14)
C025 0.0473(17) 0.098(2) 0.083(2) -0.0277(19) 0.0076(16) 0.0151(18)
C026 0.0581(19) 0.0626(17) 0.098(2) -0.0093(16) 0.0060(17) 0.0136(15)
C027 0.0457(17) 0.127(3) 0.082(2) -0.005(2) 0.0237(15) -0.0096(18)

loop_
_atom_type_symbol
_atom_type_description
_atom_type_scat_dispersion_real
_atom_type_scat_dispersion_imag
_atom_type_scat_source
C C 0.0033 0.0016 'International Tables Vol C Tables 4.2.6.8 and 6.1.1.4'
H H 0.0000 0.0000 'International Tables Vol C Tables 4.2.6.8 and 6.1.1.4'
N N 0.0061 0.0033 'International Tables Vol C Tables 4.2.6.8 and 6.1.1.4'
O O 0.0106 0.0060 'International Tables Vol C Tables 4.2.6.8 and 6.1.1.4'

loop_
_geom_angle_atom_site_label_1
_geom_angle_atom_site_label_2
_geom_angle_atom_site_label_3
_geom_angle
C012 O001 H 112.5
C007 N003 C014 122.26(17)
C007 N003 C005 118.08(16)
C014 N003 C005 119.24(16)
C016 C004 C013 118.0(2)
C016 C004 C012 119.92(19)
C013 C004 C012 122.02(18)
C006 C005 C009 121.24(18)
C006 C005 N003 115.73(17)
C009 C005 N003 123.03(16)
C011 C006 C005 120.7(2)
C011 C006 H006 119.6
C005 C006 H006 119.6
C019 C007 N003 121.24(19)
C019 C007 H007 119.4
N003 C007 H007 119.4
C011 C008 C010 120.5(2)
C011 C008 H008 119.7
C010 C008 H008 119.7
C010 C009 C005 116.29(17)
C010 C009 C012 120.47(18)
C005 C009 C012 123.09(17)
C008 C010 C009 122.1(2)
C008 C010 H010 119.0
C009 C010 H010 119.0
C008 C011 C006 119.1(2)
C008 C011 H011 120.5
C006 C011 H011 120.5
O001 C012 C004 110.00(15)
O001 C012 C015 105.70(15)
C004 C012 C015 108.64(16)
O001 C012 C009 108.03(15)
C004 C012 C009 112.08(16)
C015 C012 C009 112.18(16)
C004 C013 C023 120.4(2)
C004 C013 H013 119.8
C023 C013 H013 119.8
O002 C014 N003 119.57(18)
O002 C014 C018 125.01(19)
N003 C014 C018 115.41(18)
C021 C015 C024 117.5(2)
C021 C015 C012 120.06(19)
C024 C015 C012 122.4(2)
C022 C016 C004 121.0(2)
C022 C016 H016 119.5
C004 C016 H016 119.5
C018 C017 C019 120.8(2)
C018 C017 H017 119.6
C019 C017 H017 119.6
C017 C018 C014 121.6(2)
C017 C018 H018 119.2
C014 C018 H018 119.2
C007 C019 C017 118.6(2)
C007 C019 H019 120.7
C017 C019 H019 120.7
C022 C020 C023 119.9(2)
C022 C020 H020 120.1
C023 C020 H020 120.1
C015 C021 C026 121.3(3)
C015 C021 H021 119.3
C026 C021 H021 119.3
C020 C022 C016 120.5(2)
C020 C022 H022 119.7
C016 C022 H022 119.7
C020 C023 C013 120.1(2)
C020 C023 H023 120.0
C013 C023 H023 120.0
C027 C024 C015 120.9(3)
C027 C024 H024 119.6
C015 C024 H024 119.6
C026 C025 C027 119.7(3)
C026 C025 H025 120.1
C027 C025 H025 120.1
C025 C026 C021 120.3(3)
C025 C026 H026 119.9
C021 C026 H026 119.9
C024 C027 C025 120.2(3)
C024 C027 H027 119.9
C025 C027 H027 119.9

loop_
_geom_bond_atom_site_label_1
_geom_bond_atom_site_label_2
_geom_bond_distance
O001 C012 1.428(2)
O001 H 0.9826
O002 C014 1.250(2)
N003 C007 1.377(3)
N003 C014 1.392(2)
N003 C005 1.456(2)
C004 C016 1.385(3)
C004 C013 1.389(3)
C004 C012 1.539(3)
C005 C006 1.390(3)
C005 C009 1.406(3)
C006 C011 1.379(3)
C006 H006 0.9300
C007 C019 1.343(3)
C007 H007 0.9300
C008 C011 1.372(3)
C008 C010 1.387(3)
C008 H008 0.9300
C009 C010 1.396(3)
C009 C012 1.545(3)
C010 H010 0.9300
C011 H011 0.9300
C012 C015 1.541(3)
C013 C023 1.397(3)
C013 H013 0.9300
C014 C018 1.423(3)
C015 C021 1.381(3)
C015 C024 1.388(3)
C016 C022 1.382(3)
C016 H016 0.9300
C017 C018 1.352(3)
C017 C019 1.406(3)
C017 H017 0.9300
C018 H018 0.9300
C019 H019 0.9300
C020 C022 1.362(4)
C020 C023 1.371(4)
C020 H020 0.9300
C021 C026 1.387(3)
C021 H021 0.9300
C022 H022 0.9300
C023 H023 0.9300
C024 C027 1.378(4)
C024 H024 0.9300
C025 C026 1.351(4)
C025 C027 1.380(4)
C025 H025 0.9300
C026 H026 0.9300
C027 H027 0.9300

loop_
_cod_related_entry_id
_cod_related_entry_database
_cod_related_entry_code
1 ChemSpider 30660280
